data_2237707
loop_
_publ_author_name
'Jia, Yong-Yan'
'Fan, Jing-Jing'
'Yin, Xiang-Ge'
'Zhao, Wen-Long'

_publ_section_title
;
 Bis{1-[(1<i>H</i>-benzimidazol-1-yl)methyl]-1<i>H</i>-imidazole-\k<i>N</i>^3^}bis(3,5-dicarboxybenzoato-\k^2^<i>O</i>^1^,<i>O</i>^1'^)nickel(II)
 octahydrate
;
_journal_coeditor_code SU2557
_journal_issue 4
_journal_name_full 'Acta Crystallographica Section E'
_journal_page_first m184
_journal_paper_doi 10.1107/S1600536813003322
_journal_volume 69
_journal_year 2013
_chemical_formula_iupac '[Ni (C9 H5 O6)2 (C11 H10 N4)2], 8H2 O'
_chemical_formula_moiety 'C40 H30 N8 Ni O12, 8(H2 O)'
_chemical_formula_sum 'C40 H46 N8 Ni O20'
_chemical_formula_weight 1017.56
_chemical_name_systematic
'Bis{1-[(1<i>H</i>-benzimidazol-1-yl)methyl]-1<i>H</i>-imidazole-\k<i>N</i>^3^}bis(3,5-dicarboxybenzoato-\k^2^<i>O</i>^1^,<i>O</i>^1'^)nickel(II) octahydrate'
_space_group_IT_number 15
_space_group_name_Hall '-C 2yc'
_symmetry_cell_setting monoclinic
_symmetry_space_group_name_Hall '-C 2yc'
_symmetry_space_group_name_H-M 'C 1 2/c 1'
_atom_sites_solution_hydrogens geom
_atom_sites_solution_primary direct
_atom_sites_solution_secondary difmap
_audit_creation_method SHELXL-97
_cell_angle_alpha 90.00
_cell_angle_beta 104.03(3)
_cell_angle_gamma 90.00
_cell_formula_units_Z 4
_cell_length_a 20.623(4)
_cell_length_b 14.626(3)
_cell_length_c 15.471(3)
_cell_measurement_reflns_used 5823
_cell_measurement_temperature 293(2)
_cell_measurement_theta_max 27.9086
_cell_measurement_theta_min 1.7246
_cell_volume 4527.3(17)
_computing_cell_refinement 'CrystalClear (Rigaku/MSC, 2004)'
_computing_data_collection 'CrystalClear (Rigaku/MSC, 2004)'
_computing_data_reduction 'CrystalClear (Rigaku/MSC, 2004)'
_computing_molecular_graphics 'SHELXTL (Sheldrick, 2008)'
_computing_publication_material 'publCIF (Westrip, 2010)'
_computing_structure_refinement 'SHELXL97 (Sheldrick, 2008)'
_computing_structure_solution 'SHELXS97 (Sheldrick, 2008)'
_diffrn_ambient_temperature 293(2)
_diffrn_detector_area_resol_mean 28.5714
_diffrn_measured_fraction_theta_full 0.998
_diffrn_measured_fraction_theta_max 0.998
_diffrn_measurement_device_type 'Rigaku Saturn'
_diffrn_measurement_method \w
_diffrn_radiation_monochromator graphite
_diffrn_radiation_source 'fine-focus sealed tube'
_diffrn_radiation_type MoK\a
_diffrn_radiation_wavelength 0.71073
_diffrn_reflns_av_R_equivalents 0.0450
_diffrn_reflns_av_sigmaI/netI 0.0450
_diffrn_reflns_limit_h_max 24
_diffrn_reflns_limit_h_min -24
_diffrn_reflns_limit_k_max 17
_diffrn_reflns_limit_k_min -14
_diffrn_reflns_limit_l_max 15
_diffrn_reflns_limit_l_min -18
_diffrn_reflns_number 16185
_diffrn_reflns_theta_full 25.50
_diffrn_reflns_theta_max 25.50
_diffrn_reflns_theta_min 2.04
_exptl_absorpt_coefficient_mu 0.518
_exptl_absorpt_correction_T_max 0.9404
_exptl_absorpt_correction_T_min 0.9080
_exptl_absorpt_correction_type multi-scan
_exptl_absorpt_process_details '(CrystalClear; Rigaku/MSC, 2004)'
_exptl_crystal_colour green
_exptl_crystal_density_diffrn 1.493
_exptl_crystal_density_method 'not measured'
_exptl_crystal_description prism
_exptl_crystal_F_000 2120
_exptl_crystal_size_max 0.19
_exptl_crystal_size_mid 0.17
_exptl_crystal_size_min 0.12
_refine_diff_density_max 0.670
_refine_diff_density_min -0.467
_refine_ls_extinction_method none
_refine_ls_goodness_of_fit_ref 1.126
_refine_ls_hydrogen_treatment constr
_refine_ls_matrix_type full
_refine_ls_number_parameters 314
_refine_ls_number_reflns 4215
_refine_ls_number_restraints 0
_refine_ls_restrained_S_all 1.126
_refine_ls_R_factor_all 0.0726
_refine_ls_R_factor_gt 0.0638
_refine_ls_shift/su_max 0.000
_refine_ls_shift/su_mean 0.000
_refine_ls_structure_factor_coef Fsqd
_refine_ls_weighting_details 'calc w=1/[\s^2^(Fo^2^)+(0.0894P)^2^+4.1460P] where P=(Fo^2^+2Fc^2^)/3'
_refine_ls_weighting_scheme calc
_refine_ls_wR_factor_gt 0.1641
_refine_ls_wR_factor_ref 0.1717
_reflns_number_gt 3719
_reflns_number_total 4215
_reflns_threshold_expression I>2sigma(I)
_cod_data_source_file su2557.cif
_cod_data_source_block I
_cod_original_cell_volume 4527.2(16)
_cod_original_sg_symbol_H-M 'C 2/c'
_cod_database_code 2237707
_cod_database_fobs_code 2237707

loop_
_symmetry_equiv_pos_site_id
_symmetry_equiv_pos_as_xyz
1 x,y,z
2 -x,y,1/2-z
3 -x,-y,-z
4 x,-y,1/2+z
5 1/2+x,1/2+y,z
6 1/2-x,1/2+y,1/2-z
7 1/2-x,1/2-y,-z
8 1/2+x,1/2-y,1/2+z

loop_
_atom_site_aniso_label
_atom_site_aniso_U_11
_atom_site_aniso_U_22
_atom_site_aniso_U_33
_atom_site_aniso_U_12
_atom_site_aniso_U_13
_atom_site_aniso_U_23
Ni1 0.0205(3) 0.0263(4) 0.0307(4) 0.0000 0.0033(2) 0.0000
O1 0.0243(12) 0.0331(14) 0.0513(15) 0.0031(10) 0.0077(11) 0.0034(11)
O2 0.0270(12) 0.0347(14) 0.0377(13) 0.0067(10) 0.0042(10) 0.0067(11)
O3 0.0446(18) 0.0437(18) 0.102(3) 0.0041(13) 0.0330(17) 0.0223(16)
O4 0.0281(15) 0.0512(19) 0.124(3) 0.0069(13) 0.0135(16) 0.0257(18)
O5 0.0395(16) 0.0236(13) 0.087(2) 0.0071(11) 0.0026(14) 0.0013(14)
O6 0.0411(17) 0.0366(16) 0.091(2) -0.0024(13) 0.0129(15) 0.0155(15)
N1 0.0242(14) 0.0300(15) 0.0347(16) 0.0026(11) 0.0048(12) 0.0012(12)
N2 0.0243(14) 0.0289(15) 0.0332(15) 0.0024(11) 0.0039(11) 0.0034(12)
N3 0.0287(15) 0.0293(16) 0.0445(17) -0.0005(12) 0.0101(13) 0.0083(13)
N4 0.0280(15) 0.0285(15) 0.0395(16) 0.0000(12) 0.0044(12) 0.0006(12)
C1 0.0224(15) 0.0256(17) 0.0349(18) 0.0017(13) 0.0067(13) 0.0007(13)
C2 0.0286(18) 0.037(2) 0.043(2) -0.0081(15) 0.0002(15) 0.0003(16)
C3 0.036(2) 0.032(2) 0.047(2) -0.0066(15) 0.0064(16) 0.0048(16)
C4 0.0305(18) 0.037(2) 0.0316(18) 0.0079(15) 0.0049(14) 0.0020(15)
C5 0.0297(17) 0.0279(18) 0.0280(17) 0.0025(13) 0.0029(13) 0.0005(13)
C6 0.0335(18) 0.0285(18) 0.0341(18) 0.0037(14) 0.0048(14) -0.0005(14)
C7 0.0310(19) 0.045(2) 0.047(2) 0.0018(16) 0.0079(16) -0.0029(17)
C8 0.034(2) 0.056(3) 0.055(2) 0.0137(18) 0.0083(17) -0.003(2)
C9 0.044(2) 0.040(2) 0.060(3) 0.0183(18) 0.0065(19) 0.0026(19)
C10 0.045(2) 0.035(2) 0.061(3) 0.0074(17) 0.0112(19) 0.0092(19)
C11 0.0298(18) 0.0283(18) 0.0387(19) 0.0059(14) 0.0044(14) 0.0016(14)
C12 0.0264(17) 0.0296(18) 0.0324(18) 0.0049(14) 0.0012(13) -0.0053(14)
C13 0.0272(17) 0.0275(18) 0.0325(18) 0.0050(13) 0.0030(13) -0.0008(14)
C14 0.0286(17) 0.0263(18) 0.045(2) 0.0036(14) 0.0061(15) 0.0034(15)
C15 0.0262(17) 0.0280(18) 0.044(2) 0.0009(14) 0.0067(15) 0.0008(15)
C16 0.0262(17) 0.0310(19) 0.047(2) 0.0073(14) 0.0062(15) 0.0017(15)
C17 0.0269(17) 0.0274(18) 0.042(2) 0.0052(13) 0.0023(14) -0.0004(14)
C18 0.0278(17) 0.0298(18) 0.0400(19) 0.0018(13) 0.0082(14) -0.0026(15)
C19 0.034(2) 0.036(2) 0.061(3) 0.0022(16) 0.0092(17) 0.0035(18)
C20 0.038(2) 0.0285(19) 0.053(2) 0.0036(15) 0.0081(17) 0.0001(16)
O7 0.0484(19) 0.075(2) 0.090(2) -0.0035(17) 0.0122(17) -0.0016(19)
O8 0.074(2) 0.059(2) 0.125(3) 0.0071(18) 0.062(2) 0.008(2)
O9 0.114(4) 0.104(4) 0.106(3) 0.019(3) 0.034(3) 0.002(3)
O10 0.087(4) 0.270(8) 0.165(5) -0.095(5) -0.024(4) 0.106(5)

loop_
_atom_site_type_symbol
_atom_site_label
_atom_site_fract_x
_atom_site_fract_y
_atom_site_fract_z
_atom_site_U_iso_or_equiv
_atom_site_thermal_displace_type
_atom_site_calc_flag
_atom_site_refinement_flags
_atom_site_occupancy
Ni Ni1 0.50000 0.05398(4) 0.25000 0.0263(2) Uani d S 1.000
O O1 0.44973(11) 0.17115(16) 0.15907(16) 0.0365(8) Uani d . 1.000
O O2 0.40111(11) 0.07735(16) 0.23391(16) 0.0338(8) Uani d . 1.000
O O3 0.15958(15) 0.0697(2) 0.1857(2) 0.0608(13) Uani d . 1.000
O O4 0.09844(14) 0.1905(2) 0.1294(3) 0.0686(13) Uani d . 1.000
O O5 0.20784(14) 0.46292(18) 0.0447(2) 0.0522(10) Uani d . 1.000
O O6 0.31803(15) 0.46684(19) 0.0667(2) 0.0568(10) Uani d . 1.000
N N1 0.51386(13) -0.03683(19) 0.35162(18) 0.0300(9) Uani d . 1.000
N N2 0.54931(13) -0.09621(19) 0.48450(18) 0.0293(8) Uani d . 1.000
N N3 0.65040(14) -0.2528(2) 0.61442(19) 0.0340(9) Uani d . 1.000
N N4 0.70616(14) -0.13469(19) 0.58371(19) 0.0327(9) Uani d . 1.000
C C1 0.55815(16) -0.0300(2) 0.4289(2) 0.0277(10) Uani d . 1.000
C C2 0.47484(17) -0.1117(2) 0.3587(2) 0.0377(11) Uani d . 1.000
C C3 0.49601(18) -0.1488(3) 0.4409(2) 0.0390(12) Uani d . 1.000
C C4 0.58605(17) -0.1066(2) 0.5776(2) 0.0335(11) Uani d . 1.000
C C5 0.64692(16) -0.1648(2) 0.5901(2) 0.0292(10) Uani d . 1.000
C C6 0.75139(17) -0.2070(2) 0.6066(2) 0.0326(10) Uani d . 1.000
C C7 0.81932(18) -0.2116(3) 0.6135(2) 0.0413(11) Uani d . 1.000
C C8 0.8498(2) -0.2936(3) 0.6411(3) 0.0488(14) Uani d . 1.000
C C9 0.8142(2) -0.3693(3) 0.6597(3) 0.0491(14) Uani d . 1.000
C C10 0.7470(2) -0.3652(3) 0.6525(3) 0.0473(14) Uani d . 1.000
C C11 0.71606(17) -0.2822(2) 0.6260(2) 0.0329(11) Uani d . 1.000
C C12 0.39819(16) 0.1458(2) 0.1831(2) 0.0305(10) Uani d . 1.000
C C13 0.33326(16) 0.1947(2) 0.1540(2) 0.0298(10) Uani d . 1.000
C C14 0.27601(17) 0.1527(2) 0.1660(2) 0.0338(11) Uani d . 1.000
C C15 0.21442(16) 0.1966(2) 0.1419(2) 0.0330(11) Uani d . 1.000
C C16 0.21099(17) 0.2849(2) 0.1080(2) 0.0352(11) Uani d . 1.000
C C17 0.26850(17) 0.3292(2) 0.0971(2) 0.0331(11) Uani d . 1.000
C C18 0.32924(17) 0.2827(2) 0.1189(2) 0.0325(10) Uani d . 1.000
C C19 0.15416(19) 0.1473(3) 0.1539(3) 0.0441(14) Uani d . 1.000
C C20 0.26497(19) 0.4268(2) 0.0666(3) 0.0403(11) Uani d . 1.000
O O7 -0.07964(17) -0.0247(2) 0.2232(2) 0.0719(11) Uani d . 1.000
O O8 -0.03597(17) -0.1763(2) 0.3458(3) 0.0795(14) Uani d . 1.000
O O9 0.5992(2) 0.5579(3) 0.5235(3) 0.107(2) Uani d . 1.000
O O10 -0.0070(3) 0.0946(5) 0.1264(4) 0.183(3) Uani d . 1.000
H H1A 0.59100 0.01480 0.44280 0.0330 Uiso c R 1.000
H H2A 0.43950 -0.13330 0.31400 0.0450 Uiso c R 1.000
H H3 0.12890 0.06020 0.20980 0.0730 Uiso c R 1.000
H H3A 0.47820 -0.19940 0.46330 0.0470 Uiso c R 1.000
H H3B 0.61750 -0.28560 0.62170 0.0410 Uiso c R 1.000
H H4A 0.55640 -0.13310 0.61090 0.0400 Uiso c R 1.000
H H4B 0.59910 -0.04650 0.60230 0.0400 Uiso c R 1.000
H H5 0.21090 0.51760 0.05690 0.0630 Uiso c R 1.000
H H7A 0.84320 -0.16180 0.60010 0.0500 Uiso c R 1.000
H H8A 0.89570 -0.29890 0.64760 0.0580 Uiso c R 1.000
H H9A 0.83670 -0.42380 0.67730 0.0590 Uiso c R 1.000
H H10A 0.72310 -0.41550 0.66490 0.0570 Uiso c R 1.000
H H14A 0.27870 0.09430 0.19040 0.0410 Uiso c R 1.000
H H16A 0.17000 0.31480 0.09230 0.0420 Uiso c R 1.000
H H18A 0.36750 0.31080 0.11000 0.0390 Uiso c R 1.000
H H1W -0.06060 0.01530 0.19800 0.0860 Uiso d R 1.000
H H2W -0.11320 -0.02630 0.17870 0.0860 Uiso d R 1.000
H H3W -0.00440 -0.21200 0.34160 0.0950 Uiso d R 1.000
H H4W -0.04180 -0.14410 0.29870 0.0950 Uiso d R 1.000
H H5W 0.61540 0.52330 0.56760 0.1280 Uiso d R 1.000
H H6W 0.63240 0.55220 0.50050 0.1280 Uiso d R 1.000
H H7W 0.02720 0.12840 0.13100 0.2200 Uiso d R 1.000
H H8W -0.03660 0.09890 0.07760 0.2200 Uiso d R 1.000

loop_
_atom_type_symbol
_atom_type_description
_atom_type_scat_dispersion_real
_atom_type_scat_dispersion_imag
_atom_type_scat_source
C C 0.0033 0.0016 'International Tables Vol C Tables 4.2.6.8 and 6.1.1.4'
H H 0.0000 0.0000 'International Tables Vol C Tables 4.2.6.8 and 6.1.1.4'
N N 0.0061 0.0033 'International Tables Vol C Tables 4.2.6.8 and 6.1.1.4'
O O 0.0106 0.0060 'International Tables Vol C Tables 4.2.6.8 and 6.1.1.4'
Ni Ni 0.3393 1.1124 'International Tables Vol C Tables 4.2.6.8 and 6.1.1.4'

loop_
_geom_angle_atom_site_label_1
_geom_angle_atom_site_label_2
_geom_angle_atom_site_label_3
_geom_angle_site_symmetry_1
_geom_angle_site_symmetry_3
_geom_angle
_geom_angle_publ_flag
O1 Ni1 O2 . . 60.46(9) no
O1 Ni1 N1 . . 157.24(10) no
O1 Ni1 O1 . 2_655 83.59(9) no
O1 Ni1 O2 . 2_655 103.95(10) no
O1 Ni1 N1 . 2_655 93.21(10) no
O2 Ni1 N1 . . 98.90(11) no
O1 Ni1 O2 2_655 . 103.95(10) no
O2 Ni1 O2 . 2_655 160.54(10) no
O2 Ni1 N1 . 2_655 93.84(11) no
O1 Ni1 N1 2_655 . 93.21(10) no
O2 Ni1 N1 2_655 . 93.84(11) no
N1 Ni1 N1 . 2_655 98.01(12) no
O1 Ni1 O2 2_655 2_655 60.46(9) no
O1 Ni1 N1 2_655 2_655 157.24(10) no
O2 Ni1 N1 2_655 2_655 98.90(11) no
Ni1 O1 C12 . . 83.57(18) no
Ni1 O2 C12 . . 96.0(2) no
C19 O3 H3 . . 109.00 no
C20 O5 H5 . . 109.00 no
H1W O7 H2W . . 91.00 no
H3W O8 H4W . . 103.00 no
H5W O9 H6W . . 94.00 no
H7W O10 H8W . . 116.00 no
Ni1 N1 C2 . . 127.4(2) no
Ni1 N1 C1 . . 126.1(2) no
C1 N1 C2 . . 106.1(3) no
C1 N2 C4 . . 126.1(3) no
C1 N2 C3 . . 107.9(3) no
C3 N2 C4 . . 125.8(3) no
C5 N3 C11 . . 108.5(3) no
C5 N4 C6 . . 107.5(3) no
C11 N3 H3B . . 126.00 no
C5 N3 H3B . . 126.00 no
N1 C1 N2 . . 110.8(3) no
N1 C2 C3 . . 109.4(3) no
N2 C3 C2 . . 105.9(3) no
N2 C4 C5 . . 113.9(3) no
N3 C5 N4 . . 110.7(3) no
N3 C5 C4 . . 124.9(3) no
N4 C5 C4 . . 124.3(3) no
N4 C6 C7 . . 131.2(3) no
C7 C6 C11 . . 121.3(3) no
N4 C6 C11 . . 107.5(3) no
C6 C7 C8 . . 116.5(4) no
C7 C8 C9 . . 122.2(4) no
C8 C9 C10 . . 121.5(4) no
C9 C10 C11 . . 116.6(4) no
N3 C11 C6 . . 105.8(3) no
C6 C11 C10 . . 121.9(3) no
N3 C11 C10 . . 132.3(3) no
O1 C12 O2 . . 119.9(3) no
O1 C12 C13 . . 122.0(3) no
O2 C12 C13 . . 118.2(3) no
C12 C13 C14 . . 118.7(3) no
C14 C13 C18 . . 119.4(3) no
C12 C13 C18 . . 121.8(3) no
C13 C14 C15 . . 120.9(3) no
C14 C15 C19 . . 118.6(3) no
C16 C15 C19 . . 122.0(3) no
C14 C15 C16 . . 119.3(3) no
C15 C16 C17 . . 120.6(3) no
C16 C17 C20 . . 120.1(3) no
C16 C17 C18 . . 119.0(3) no
C18 C17 C20 . . 120.9(3) no
C13 C18 C17 . . 120.7(3) no
O3 C19 O4 . . 124.0(4) no
O3 C19 C15 . . 120.0(4) no
O4 C19 C15 . . 116.1(4) no
O6 C20 C17 . . 118.3(3) no
O5 C20 O6 . . 124.7(3) no
O5 C20 C17 . . 117.0(3) no
N2 C1 H1A . . 125.00 no
N1 C1 H1A . . 125.00 no
N1 C2 H2A . . 125.00 no
C3 C2 H2A . . 125.00 no
N2 C3 H3A . . 127.00 no
C2 C3 H3A . . 127.00 no
N2 C4 H4B . . 109.00 no
C5 C4 H4A . . 109.00 no
C5 C4 H4B . . 109.00 no
N2 C4 H4A . . 109.00 no
H4A C4 H4B . . 108.00 no
C8 C7 H7A . . 122.00 no
C6 C7 H7A . . 122.00 no
C9 C8 H8A . . 119.00 no
C7 C8 H8A . . 119.00 no
C10 C9 H9A . . 119.00 no
C8 C9 H9A . . 119.00 no
C9 C10 H10A . . 122.00 no
C11 C10 H10A . . 122.00 no
C13 C14 H14A . . 120.00 no
C15 C14 H14A . . 120.00 no
C17 C16 H16A . . 120.00 no
C15 C16 H16A . . 120.00 no
C13 C18 H18A . . 120.00 no
C17 C18 H18A . . 120.00 no

loop_
_geom_bond_atom_site_label_1
_geom_bond_atom_site_label_2
_geom_bond_site_symmetry_2
_geom_bond_distance
_geom_bond_publ_flag
Ni1 O1 . 2.299(2) yes
Ni1 O2 . 2.023(2) yes
Ni1 N1 . 2.025(3) yes
Ni1 O1 2_655 2.299(2) yes
Ni1 O2 2_655 2.023(2) yes
Ni1 N1 2_655 2.025(3) yes
O1 C12 . 1.264(4) yes
O2 C12 . 1.265(4) yes
O3 C19 . 1.231(5) yes
O4 C19 . 1.285(5) yes
O5 C20 . 1.260(5) yes
O6 C20 . 1.241(5) yes
O3 H3 . 0.8200 no
O5 H5 . 0.8200 no
O7 H1W . 0.8500 no
O7 H2W . 0.8500 no
O8 H3W . 0.8500 no
O8 H4W . 0.8500 no
O9 H5W . 0.8500 no
O9 H6W . 0.8500 no
O10 H8W . 0.8500 no
O10 H7W . 0.8500 no
N1 C1 . 1.321(4) no
N1 C2 . 1.379(4) no
N2 C4 . 1.464(4) no
N2 C3 . 1.377(5) no
N2 C1 . 1.337(4) no
N3 C5 . 1.338(4) no
N3 C11 . 1.390(5) no
N4 C6 . 1.398(4) no
N4 C5 . 1.325(4) no
N3 H3B . 0.8600 no
C2 C3 . 1.354(4) no
C4 C5 . 1.490(5) no
C6 C11 . 1.392(4) no
C6 C7 . 1.381(5) no
C7 C8 . 1.373(6) no
C8 C9 . 1.397(6) no
C9 C10 . 1.365(6) no
C10 C11 . 1.386(5) no
C12 C13 . 1.488(5) no
C13 C18 . 1.392(4) no
C13 C14 . 1.383(5) no
C14 C15 . 1.391(5) no
C15 C16 . 1.389(4) no
C15 C19 . 1.487(5) no
C16 C17 . 1.397(5) no
C17 C18 . 1.393(5) no
C17 C20 . 1.500(4) no
C1 H1A . 0.9300 no
C2 H2A . 0.9300 no
C3 H3A . 0.9300 no
C4 H4A . 0.9700 no
C4 H4B . 0.9700 no
C7 H7A . 0.9300 no
C8 H8A . 0.9300 no
C9 H9A . 0.9300 no
C10 H10A . 0.9300 no
C14 H14A . 0.9300 no
C16 H16A . 0.9300 no
C18 H18A . 0.9300 no

loop_
_geom_hbond_atom_site_label_D
_geom_hbond_atom_site_label_H
_geom_hbond_atom_site_label_A
_geom_hbond_site_symmetry_A
_geom_hbond_distance_DH
_geom_hbond_distance_HA
_geom_hbond_distance_DA
_geom_hbond_angle_DHA
_geom_hbond_publ_flag
O7 H1W O10 . 0.85 2.09 2.936(7) 170 yes
O7 H2W O6 5_445 0.85 1.96 2.802(4) 172 yes
O3 H3 O7 2_555 0.82 2.04 2.782(5) 150 yes
N3 H3B O8 7_546 0.86 1.95 2.780(5) 162 yes
O8 H3W O1 6_545 0.85 2.05 2.866(4) 161 yes
O8 H4W O7 . 0.85 2.14 2.915(5) 151 yes
O5 H5 N4 8_454 0.82 1.77 2.586(4) 172 yes
O9 H5W O3 8_555 0.85 2.28 3.133(5) 180 yes
O9 H6W O6 2_655 0.85 2.05 2.791(5) 146 yes
O10 H7W O4 . 0.85 1.73 2.579(7) 173 yes
C1 H1A O5 8_555 0.93 2.56 3.320(4) 139 yes
C3 H3A O4 6_545 0.93 2.46 3.078(5) 124 yes
C4 H4A O2 3_656 0.97 2.49 2.895(4) 105 ?
C4 H4A O1 4_555 0.97 2.55 3.479(4) 160 yes

loop_
_geom_torsion_atom_site_label_1
_geom_torsion_atom_site_label_2
_geom_torsion_atom_site_label_3
_geom_torsion_atom_site_label_4
_geom_torsion_site_symmetry_1
_geom_torsion
_geom_torsion_publ_flag
O2 Ni1 O1 C12 . 1.55(17) no
N1 Ni1 O1 C12 . -25.5(3) no
O1 Ni1 O1 C12 2_655 -108.47(18) no
O2 Ni1 O1 C12 2_655 -165.85(18) no
N1 Ni1 O1 C12 2_655 94.15(19) no
O1 Ni1 O2 C12 . -1.55(17) no
N1 Ni1 O2 C12 . 168.19(19) no
O1 Ni1 O2 C12 2_655 72.61(19) no
N1 Ni1 O2 C12 2_655 -93.1(2) no
O1 Ni1 N1 C1 . -101.9(3) no
O1 Ni1 N1 C2 . 70.1(4) no
O2 Ni1 N1 C1 . -125.5(3) no
O2 Ni1 N1 C2 . 46.5(3) no
O1 Ni1 N1 C1 2_655 -20.8(3) no
O1 Ni1 N1 C2 2_655 151.2(3) no
O2 Ni1 N1 C1 2_655 39.8(3) no
O2 Ni1 N1 C2 2_655 -148.3(3) no
N1 Ni1 N1 C1 2_655 139.4(3) no
N1 Ni1 N1 C2 2_655 -48.7(3) no
Ni1 O1 C12 O2 . -2.5(3) no
Ni1 O1 C12 C13 . 177.0(3) no
Ni1 O2 C12 O1 . 2.8(3) no
Ni1 O2 C12 C13 . -176.7(2) no
Ni1 N1 C1 N2 . 173.3(2) no
C2 N1 C1 N2 . -0.1(4) no
Ni1 N1 C2 C3 . -172.8(2) no
C1 N1 C2 C3 . 0.4(4) no
C3 N2 C1 N1 . -0.3(4) no
C4 N2 C1 N1 . -175.6(3) no
C1 N2 C3 C2 . 0.5(4) no
C4 N2 C3 C2 . 175.9(3) no
C1 N2 C4 C5 . -91.3(4) no
C3 N2 C4 C5 . 94.2(4) no
C11 N3 C5 N4 . 0.9(4) no
C11 N3 C5 C4 . -175.4(3) no
C5 N3 C11 C6 . -0.4(3) no
C5 N3 C11 C10 . 178.3(4) no
C6 N4 C5 N3 . -1.0(4) no
C6 N4 C5 C4 . 175.3(3) no
C5 N4 C6 C7 . -177.7(3) no
C5 N4 C6 C11 . 0.7(3) no
N1 C2 C3 N2 . -0.6(4) no
N2 C4 C5 N3 . -99.5(4) no
N2 C4 C5 N4 . 84.7(4) no
N4 C6 C7 C8 . 177.7(4) no
C11 C6 C7 C8 . -0.6(5) no
N4 C6 C11 N3 . -0.2(3) no
N4 C6 C11 C10 . -179.1(3) no
C7 C6 C11 N3 . 178.5(3) no
C7 C6 C11 C10 . -0.4(5) no
C6 C7 C8 C9 . 1.2(6) no
C7 C8 C9 C10 . -0.9(7) no
C8 C9 C10 C11 . -0.1(6) no
C9 C10 C11 N3 . -177.8(4) no
C9 C10 C11 C6 . 0.8(6) no
O1 C12 C13 C14 . 166.0(3) no
O1 C12 C13 C18 . -16.9(5) no
O2 C12 C13 C14 . -14.5(4) no
O2 C12 C13 C18 . 162.6(3) no
C12 C13 C14 C15 . 178.4(3) no
C18 C13 C14 C15 . 1.2(5) no
C12 C13 C18 C17 . -176.1(3) no
C14 C13 C18 C17 . 1.0(5) no
C13 C14 C15 C16 . -2.1(5) no
C13 C14 C15 C19 . 178.3(3) no
C14 C15 C16 C17 . 0.7(5) no
C19 C15 C16 C17 . -179.7(3) no
C14 C15 C19 O3 . 0.9(6) no
C14 C15 C19 O4 . -179.1(4) no
C16 C15 C19 O3 . -178.7(4) no
C16 C15 C19 O4 . 1.3(6) no
C15 C16 C17 C18 . 1.4(4) no
C15 C16 C17 C20 . -175.7(3) no
C16 C17 C18 C13 . -2.3(4) no
C20 C17 C18 C13 . 174.8(3) no
C16 C17 C20 O5 . -5.8(5) no
C16 C17 C20 O6 . 172.5(3) no
C18 C17 C20 O5 . 177.2(3) no
C18 C17 C20 O6 . -4.5(5) no
